data_4002859
loop_
_publ_author_name
'Kitagawa, Daichi'
'Kawasaki, Kaito'
'Tanaka, Rika'
'Kobatake, Seiya'

_publ_section_title
;
 Mechanical Behavior of Molecular Crystals Induced by Combination of
 Photochromic Reaction and Reversible Single-Crystal-to-Single-Crystal
 Phase Transition
;
_journal_issue 17
_journal_name_full 'Chemistry of Materials'
_journal_page_first 7524
_journal_paper_doi 10.1021/acs.chemmater.7b02558
_journal_volume 29
_journal_year 2017
_chemical_formula_moiety 'C43 H50 F6 O2 S2'
_chemical_formula_sum 'C43 H50 F6 O2 S2'
_chemical_formula_weight 776.95
_chemical_name_systematic 1,2-Bis(2-methyl-5-(4-octyloxyphenyl)-3-thienyl)perfluorocyclopentene
_space_group_crystal_system triclinic
_space_group_IT_number 2
_space_group_name_Hall '-P 1'
_space_group_name_H-M_alt 'P -1'
_symmetry_cell_setting triclinic
_symmetry_space_group_name_Hall '-P 1'
_symmetry_space_group_name_H-M 'P -1'
_atom_sites_solution_hydrogens geom
_audit_creation_method SHELXL-2014/7
_cell_angle_alpha 108.813(4)
_cell_angle_beta 90.502(14)
_cell_angle_gamma 102.091(12)
_cell_formula_units_Z 2
_cell_length_a 6.389(5)
_cell_length_b 17.125(16)
_cell_length_c 20.105(18)
_cell_measurement_reflns_used 3204
_cell_measurement_temperature 313.1500
_cell_measurement_theta_max 27.4662
_cell_measurement_theta_min 2.1066
_cell_volume 2029(3)
_computing_cell_refinement 'CrystalClear (Rigaku Inc., 2008)'
_computing_data_collection 'CrystalClear (Rigaku Inc., 2008)'
_computing_data_reduction 'CrystalClear (Rigaku Inc., 2008)'
_computing_molecular_graphics 'Yadokari-XG 2009 (Wakita Nemoto et al., 2009)'
_computing_publication_material 'Yadokari-XG 2009 (Wakita,Nemoto et al., 2009)'
_computing_structure_refinement 'SHELXL-2014/7 (Sheldrick, 2014)'
_computing_structure_solution
;
'SHELXL-2014/7 (Sheldrick, 2014)'
;
_diffrn_ambient_temperature 313(2)
_diffrn_detector_area_resol_mean 14.6306
_diffrn_measured_fraction_theta_full 0.991
_diffrn_measured_fraction_theta_max 0.985
_diffrn_measurement_device_type 'Rigaku Mercury70'
_diffrn_measurement_method dtprofit.ref
_diffrn_radiation_monochromator 'Graphite Monochromator'
_diffrn_radiation_source 'Rotating Anode'
_diffrn_radiation_type MoK\a
_diffrn_radiation_wavelength 0.71075
_diffrn_reflns_av_R_equivalents 0.0428
_diffrn_reflns_av_unetI/netI 0.0496
_diffrn_reflns_Laue_measured_fraction_full 0.991
_diffrn_reflns_Laue_measured_fraction_max 0.985
_diffrn_reflns_limit_h_max 8
_diffrn_reflns_limit_h_min -5
_diffrn_reflns_limit_k_max 22
_diffrn_reflns_limit_k_min -22
_diffrn_reflns_limit_l_max 24
_diffrn_reflns_limit_l_min -26
_diffrn_reflns_number 24230
_diffrn_reflns_point_group_measured_fraction_full 0.991
_diffrn_reflns_point_group_measured_fraction_max 0.985
_diffrn_reflns_theta_full 25.242
_diffrn_reflns_theta_max 27.627
_diffrn_reflns_theta_min 2.107
_exptl_absorpt_coefficient_mu 0.194
_exptl_absorpt_correction_T_max 1.0000
_exptl_absorpt_correction_T_min 0.6659
_exptl_absorpt_correction_type multi-scan
_exptl_absorpt_process_details
;
 Higashi, T. (1995). Program for Absorption Correction.
    Rigaku Corporation, Tokyo, Japan.
;
_exptl_crystal_colour Colorless
_exptl_crystal_density_diffrn 1.272
_exptl_crystal_description Block
_exptl_crystal_F_000 820
_exptl_crystal_size_max 0.480
_exptl_crystal_size_mid 0.090
_exptl_crystal_size_min 0.060
_refine_diff_density_max 0.219
_refine_diff_density_min -0.192
_refine_diff_density_rms 0.034
_refine_ls_extinction_method none
_refine_ls_goodness_of_fit_ref 1.130
_refine_ls_hydrogen_treatment constr
_refine_ls_matrix_type full
_refine_ls_number_parameters 564
_refine_ls_number_reflns 9310
_refine_ls_number_restraints 34
_refine_ls_restrained_S_all 1.139
_refine_ls_R_factor_all 0.1636
_refine_ls_R_factor_gt 0.0898
_refine_ls_shift/su_max 0.005
_refine_ls_shift/su_mean 0.000
_refine_ls_structure_factor_coef Fsqd
_refine_ls_weighting_details 'w=1/[\s^2^(Fo^2^)+(0.0802P)^2^+0.7167P] where P=(Fo^2^+2Fc^2^)/3'
_refine_ls_weighting_scheme calc
_refine_ls_wR_factor_gt 0.2038
_refine_ls_wR_factor_ref 0.2453
_reflns_Friedel_coverage 0.000
_reflns_number_gt 4805
_reflns_number_total 9310
_reflns_threshold_expression 'I > 2\s(I)'
_cod_data_source_file cm7b02558_si_004.cif
_cod_data_source_block Diarylethene1a_40
_cod_depositor_comments
;
The following automatic conversions were performed:

'_exptl_absorpt_correction_type' value 'Multi-scan' changed to
'multi-scan' according to
/home/data/users/saulius/crontab/automatic-downloads/current/ACS/lib/dictionaries/cif_core.dic
dictionary named 'cif_core.dic' version 2.4.2 from 2011-04-26.

Automatic conversion script
Id: cif_fix_values 4973 2017-02-22 13:04:09Z antanas 
;
_cod_database_code 4002859
_shelx_shelxl_version_number 2014/7
_shelx_space_group_comment
;
The symmetry employed for this shelxl refinement is uniquely defined
by the following loop, which should always be used as a source of
symmetry information in preference to the above space-group names.
They are only intended as comments.
;
_shelx_estimated_absorpt_t_min 0.913
_shelx_estimated_absorpt_t_max 0.988

loop_
_space_group_symop_operation_xyz
'x, y, z'
'-x, -y, -z'

loop_
_atom_site_label
_atom_site_type_symbol
_atom_site_fract_x
_atom_site_fract_y
_atom_site_fract_z
_atom_site_U_iso_or_equiv
_atom_site_adp_type
_atom_site_occupancy
_atom_site_site_symmetry_order
_atom_site_calc_flag
_atom_site_refinement_flags_posn
_atom_site_refinement_flags_adp
_atom_site_refinement_flags_occupancy
_atom_site_disorder_assembly
_atom_site_disorder_group
S1 S 0.22731(15) 0.38006(7) 0.35562(6) 0.0864(3) Uani 1 1 d . . . . .
S2 S 0.28888(16) 0.45462(9) 0.66738(6) 0.1021(4) Uani 1 1 d . . . . .
F1 F 0.304(2) 0.1066(7) 0.3519(5) 0.119(3) Uani 0.553(19) 1 d D . P A 1
F2 F 0.0364(18) 0.0809(10) 0.4087(9) 0.129(4) Uani 0.553(19) 1 d D U P A 1
F3 F 0.5731(17) 0.0980(10) 0.4409(4) 0.159(5) Uani 0.553(19) 1 d D . P A 1
F4 F 0.289(3) 0.0184(9) 0.4637(9) 0.170(7) Uani 0.553(19) 1 d D . P A 1
F5 F 0.575(3) 0.1759(11) 0.5680(11) 0.202(10) Uani 0.553(19) 1 d D . P A 1
F6 F 0.246(4) 0.1314(9) 0.5751(8) 0.194(6) Uani 0.553(19) 1 d D . P A 1
C21 C 0.238(2) 0.1231(10) 0.4171(8) 0.097(7) Uani 0.553(19) 1 d D U P A 1
C22 C 0.378(4) 0.0955(11) 0.4618(9) 0.123(6) Uani 0.553(19) 1 d D U P A 1
C23 C 0.386(3) 0.1613(11) 0.5350(8) 0.111(8) Uani 0.553(19) 1 d D U P A 1
F1B F 0.421(4) 0.1221(11) 0.3727(11) 0.165(7) Uani 0.447(19) 1 d D . P A 2
F2B F 0.087(4) 0.0869(13) 0.3813(13) 0.182(10) Uani 0.447(19) 1 d D . P A 2
F3B F 0.435(5) 0.0373(12) 0.4547(12) 0.209(14) Uani 0.447(19) 1 d D . P A 2
F4B F 0.127(4) 0.0537(13) 0.4891(8) 0.219(10) Uani 0.447(19) 1 d D . P A 2
F5B F 0.6259(19) 0.1854(12) 0.5433(11) 0.128(5) Uani 0.447(19) 1 d D . P A 2
F6B F 0.350(3) 0.1604(11) 0.5962(8) 0.141(5) Uani 0.447(19) 1 d D . P A 2
C21B C 0.272(3) 0.1318(15) 0.4187(10) 0.110(11) Uani 0.447(19) 1 d D . P A 2
C22B C 0.317(4) 0.0935(13) 0.4742(10) 0.125(10) Uani 0.447(19) 1 d D . P A 2
C23B C 0.417(3) 0.1725(14) 0.5363(8) 0.125(13) Uani 0.447(19) 1 d D . P A 2
O1 O -0.5952(5) 0.2375(2) 0.10897(16) 0.1106(10) Uani 1 1 d . . . . .
O2 O 1.0004(4) 0.59275(19) 0.94452(15) 0.0976(8) Uani 1 1 d . . . . .
C1 C 0.5567(6) 0.3880(3) 0.4509(2) 0.0943(12) Uani 1 1 d . . . . .
H1A H 0.5394 0.4198 0.4986 0.141 Uiso 1 1 calc R U . . .
H1B H 0.6287 0.4257 0.4276 0.141 Uiso 1 1 calc R U . . .
H1C H 0.6405 0.3475 0.4507 0.141 Uiso 1 1 calc R U . . .
C2 C 0.3403(5) 0.3425(2) 0.4128(2) 0.0779(10) Uani 1 1 d . . . . .
C3 C 0.2125(5) 0.2691(2) 0.4143(2) 0.0776(9) Uani 1 1 d . . . . .
C4 C 0.0253(6) 0.2433(3) 0.3683(2) 0.0839(10) Uani 1 1 d . . . . .
H4 H -0.0773 0.1938 0.3628 0.101 Uiso 1 1 calc R U . . .
C5 C 0.0079(5) 0.2968(2) 0.3327(2) 0.0766(10) Uani 1 1 d . . . . .
C6 C -0.1581(5) 0.2857(2) 0.27763(19) 0.0742(9) Uani 1 1 d D . . . .
C7 C -0.3594(6) 0.2369(3) 0.2746(2) 0.0926(12) Uani 1 1 d . . . . .
H7 H -0.3948 0.2148 0.3106 0.111 Uiso 1 1 calc R U . . .
C8 C -0.5113(6) 0.2196(3) 0.2196(2) 0.0950(12) Uani 1 1 d . . . . .
H8 H -0.6471 0.1863 0.2187 0.114 Uiso 1 1 calc R U . . .
C9 C -0.4604(6) 0.2518(3) 0.1668(2) 0.0848(11) Uani 1 1 d . . . . .
C10 C -0.2646(6) 0.3023(3) 0.1701(2) 0.0975(12) Uani 1 1 d . . . . .
H10 H -0.2315 0.3255 0.1345 0.117 Uiso 1 1 calc R U . . .
C11 C -0.1142(6) 0.3200(3) 0.2249(2) 0.0900(11) Uani 1 1 d D . . . .
H11 H 0.0189 0.3555 0.2264 0.108 Uiso 1 1 calc R U . . .
C12 C -0.7971(7) 0.1815(3) 0.0990(2) 0.1057(14) Uani 1 1 d . . . . .
H12A H -0.8836 0.2023 0.1374 0.127 Uiso 1 1 calc R U . . .
H12B H -0.7800 0.1260 0.0977 0.127 Uiso 1 1 calc R U . . .
C13 C -0.9042(8) 0.1757(3) 0.0305(3) 0.1259(17) Uani 1 1 d . . . . .
H13A H -0.9207 0.2316 0.0331 0.151 Uiso 1 1 calc R U . . .
H13B H -0.8113 0.1578 -0.0067 0.151 Uiso 1 1 calc R U . . .
C14 C -1.1155(8) 0.1170(3) 0.0115(3) 0.1317(19) Uani 1 1 d . . . . .
H14A H -1.2094 0.1355 0.0482 0.158 Uiso 1 1 calc R U . . .
H14B H -1.0996 0.0613 0.0100 0.158 Uiso 1 1 calc R U . . .
C15 C -1.2212(10) 0.1097(4) -0.0584(3) 0.150(2) Uani 1 1 d . . . . .
H15A H -1.2387 0.1654 -0.0563 0.180 Uiso 1 1 calc R U . . .
H15B H -1.1249 0.0926 -0.0947 0.180 Uiso 1 1 calc R U . . .
C16 C -1.4297(10) 0.0506(4) -0.0798(4) 0.165(3) Uani 1 1 d . . . . .
H16A H -1.5267 0.0688 -0.0441 0.197 Uiso 1 1 calc R U . . .
H16B H -1.4127 -0.0046 -0.0804 0.197 Uiso 1 1 calc R U . . .
C17 C -1.5325(12) 0.0409(5) -0.1489(4) 0.193(3) Uani 1 1 d . U . . .
H17A H -1.4398 0.0199 -0.1852 0.232 Uiso 1 1 calc R U . . .
H17B H -1.5449 0.0963 -0.1494 0.232 Uiso 1 1 calc R U . . .
C18 C -1.7489(14) -0.0169(6) -0.1669(5) 0.239(4) Uani 1 1 d D U . . .
H18A H -1.7376 -0.0725 -0.1669 0.287 Uiso 1 1 calc R U . . .
H18B H -1.8430 0.0040 -0.1310 0.287 Uiso 1 1 calc R U . . .
C19 C -1.8417(19) -0.0243(6) -0.2345(5) 0.314(7) Uani 1 1 d D . . . .
H19A H -1.7297 -0.0182 -0.2652 0.470 Uiso 1 1 calc R U . . .
H19B H -1.9199 0.0192 -0.2291 0.470 Uiso 1 1 calc R U . . .
H19C H -1.9375 -0.0788 -0.2545 0.470 Uiso 1 1 calc R U . . .
C20 C 0.2678(6) 0.2189(3) 0.4552(2) 0.0849(10) Uani 1 1 d . U . . .
C24 C 0.3355(6) 0.2397(3) 0.5230(2) 0.0878(11) Uani 1 1 d . . . . .
C25 C 0.0165(6) 0.3650(4) 0.5480(3) 0.1236(18) Uani 1 1 d . . . . .
H25A H -0.0733 0.3981 0.5771 0.185 Uiso 1 1 calc R U . . .
H25B H -0.0598 0.3069 0.5296 0.185 Uiso 1 1 calc R U . . .
H25C H 0.0547 0.3857 0.5097 0.185 Uiso 1 1 calc R U . . .
C26 C 0.2160(6) 0.3717(3) 0.5910(2) 0.0929(12) Uani 1 1 d . . . . .
C27 C 0.3541(6) 0.3181(3) 0.5810(2) 0.0847(11) Uani 1 1 d . . . . .
C28 C 0.5145(6) 0.3463(3) 0.6380(2) 0.0847(11) Uani 1 1 d . . . . .
H28 H 0.6194 0.3167 0.6402 0.102 Uiso 1 1 calc R U . . .
C29 C 0.5038(5) 0.4189(3) 0.6884(2) 0.0808(10) Uani 1 1 d . . . . .
C30 C 0.6381(5) 0.4640(3) 0.7539(2) 0.0788(10) Uani 1 1 d D . . . .
C31 C 0.8159(6) 0.4382(3) 0.7697(2) 0.0905(11) Uani 1 1 d . . . . .
H31 H 0.8533 0.3918 0.7371 0.109 Uiso 1 1 calc R U . . .
C32 C 0.9407(6) 0.4789(3) 0.8323(2) 0.0901(11) Uani 1 1 d . . . . .
H32 H 1.0604 0.4599 0.8415 0.108 Uiso 1 1 calc R U . . .
C33 C 0.8890(6) 0.5470(3) 0.8810(2) 0.0805(10) Uani 1 1 d . . . . .
C34 C 0.7140(6) 0.5747(3) 0.8662(2) 0.0904(11) Uani 1 1 d . . . . .
H34 H 0.6781 0.6215 0.8988 0.108 Uiso 1 1 calc R U . . .
C35 C 0.5923(6) 0.5341(3) 0.8040(2) 0.0876(11) Uani 1 1 d D . . . .
H35 H 0.4744 0.5541 0.7948 0.105 Uiso 1 1 calc R U . . .
C36 C 1.1904(6) 0.5718(3) 0.9628(2) 0.0958(12) Uani 1 1 d . . . . .
H36A H 1.2879 0.5699 0.9259 0.115 Uiso 1 1 calc R U . . .
H36B H 1.1572 0.5169 0.9691 0.115 Uiso 1 1 calc R U . . .
C37 C 1.2904(8) 0.6386(3) 1.0299(2) 0.1191(16) Uani 1 1 d . . . . .
H37A H 1.3219 0.6927 1.0220 0.143 Uiso 1 1 calc R U . . .
H37B H 1.1860 0.6415 1.0648 0.143 Uiso 1 1 calc R U . . .
C38 C 1.4874(8) 0.6268(4) 1.0590(3) 0.1256(17) Uani 1 1 d . . . . .
H38A H 1.5925 0.6224 1.0243 0.151 Uiso 1 1 calc R U . . .
H38B H 1.4568 0.5744 1.0697 0.151 Uiso 1 1 calc R U . . .
C39 C 1.5811(10) 0.7010(4) 1.1265(3) 0.161(2) Uani 1 1 d D U . . .
H39A H 1.6077 0.7524 1.1143 0.193 Uiso 1 1 calc R U . . .
H39B H 1.4706 0.7052 1.1594 0.193 Uiso 1 1 calc R U . . .
C40 C 1.7651(12) 0.7002(5) 1.1615(4) 0.184(3) Uani 1 1 d D U . . .
H40A H 1.8741 0.6929 1.1281 0.221 Uiso 1 1 calc R U . . .
H40B H 1.7367 0.6507 1.1764 0.221 Uiso 1 1 calc R U . . .
C41 C 1.8585(15) 0.7762(6) 1.2251(5) 0.223(4) Uani 1 1 d D U . . .
H41A H 1.8662 0.8263 1.2118 0.268 Uiso 1 1 calc R U . . .
H41B H 1.7575 0.7783 1.2610 0.268 Uiso 1 1 calc R U . . .
C42 C 2.056(2) 0.7819(7) 1.2553(7) 0.288(6) Uani 1 1 d D U . . .
H42A H 2.1522 0.7704 1.2181 0.346 Uiso 1 1 calc R U . . .
H42B H 2.0428 0.7372 1.2759 0.346 Uiso 1 1 calc R U . . .
C43 C 2.1521(18) 0.8569(8) 1.3063(6) 0.289(6) Uani 1 1 d D U . . .
H43A H 2.0546 0.8723 1.3418 0.433 Uiso 1 1 calc R U . . .
H43B H 2.1892 0.9005 1.2853 0.433 Uiso 1 1 calc R U . . .
H43C H 2.2798 0.8504 1.3275 0.433 Uiso 1 1 calc R U . . .

loop_
_atom_site_aniso_label
_atom_site_aniso_U_11
_atom_site_aniso_U_22
_atom_site_aniso_U_33
_atom_site_aniso_U_23
_atom_site_aniso_U_13
_atom_site_aniso_U_12
S1 0.0779(6) 0.0875(7) 0.0988(8) 0.0422(6) -0.0069(5) 0.0119(5)
S2 0.0755(6) 0.1413(10) 0.0939(8) 0.0373(8) 0.0104(5) 0.0364(6)
F1 0.155(7) 0.099(5) 0.100(5) 0.026(4) -0.012(5) 0.030(5)
F2 0.112(4) 0.104(5) 0.168(10) 0.068(6) -0.027(5) -0.014(3)
F3 0.147(7) 0.168(10) 0.158(6) 0.026(6) -0.024(5) 0.071(6)
F4 0.248(17) 0.096(7) 0.160(9) 0.061(6) -0.087(11) 0.003(9)
F5 0.28(2) 0.117(8) 0.184(15) 0.012(9) -0.135(15) 0.057(12)
F6 0.310(17) 0.131(9) 0.139(10) 0.078(8) 0.027(10) -0.004(9)
C21 0.114(9) 0.067(7) 0.101(17) 0.026(8) -0.020(11) 0.006(7)
C22 0.148(12) 0.087(11) 0.125(12) 0.035(9) -0.025(9) 0.012(9)
C23 0.144(16) 0.084(10) 0.115(14) 0.056(9) -0.033(12) 0.009(9)
F1B 0.251(18) 0.122(9) 0.153(12) 0.066(10) 0.062(13) 0.077(12)
F2B 0.226(19) 0.095(7) 0.187(19) 0.042(10) -0.122(17) -0.031(11)
F3B 0.32(3) 0.103(16) 0.183(14) 0.010(11) -0.12(2) 0.070(19)
F4B 0.289(19) 0.163(13) 0.180(11) 0.108(10) -0.047(11) -0.085(13)
F5B 0.100(6) 0.124(7) 0.167(12) 0.055(7) -0.029(6) 0.034(5)
F6B 0.185(11) 0.132(11) 0.120(8) 0.079(8) -0.021(7) 0.008(8)
C21B 0.112(14) 0.128(19) 0.089(18) 0.061(14) -0.029(12) -0.013(12)
C22B 0.19(2) 0.091(16) 0.105(13) 0.064(13) -0.034(12) 0.008(13)
C23B 0.17(3) 0.125(18) 0.065(11) 0.036(11) -0.037(14) -0.007(15)
O1 0.1022(19) 0.114(2) 0.116(2) 0.044(2) -0.0332(17) 0.0179(17)
O2 0.0956(18) 0.113(2) 0.0791(18) 0.0213(17) 0.0005(14) 0.0290(16)
C1 0.076(2) 0.100(3) 0.106(3) 0.042(3) -0.011(2) 0.006(2)
C2 0.074(2) 0.081(2) 0.079(2) 0.027(2) -0.0021(17) 0.0175(18)
C3 0.077(2) 0.083(2) 0.076(2) 0.033(2) -0.0029(17) 0.0144(19)
C4 0.074(2) 0.090(3) 0.085(3) 0.035(2) -0.0060(18) 0.0042(18)
C5 0.0643(18) 0.085(2) 0.079(2) 0.028(2) -0.0023(16) 0.0116(17)
C6 0.0698(19) 0.078(2) 0.077(2) 0.028(2) 0.0003(17) 0.0184(17)
C7 0.078(2) 0.119(3) 0.086(3) 0.045(3) 0.000(2) 0.015(2)
C8 0.070(2) 0.107(3) 0.105(3) 0.035(3) -0.005(2) 0.014(2)
C9 0.083(2) 0.087(3) 0.088(3) 0.028(2) -0.015(2) 0.028(2)
C10 0.090(3) 0.108(3) 0.106(3) 0.056(3) -0.010(2) 0.015(2)
C11 0.077(2) 0.096(3) 0.102(3) 0.046(3) -0.010(2) 0.0090(19)
C12 0.094(3) 0.099(3) 0.108(3) 0.012(3) -0.030(2) 0.026(2)
C13 0.123(4) 0.120(4) 0.123(4) 0.024(3) -0.041(3) 0.030(3)
C14 0.122(4) 0.119(4) 0.131(4) 0.009(3) -0.049(3) 0.032(3)
C15 0.157(5) 0.137(5) 0.141(5) 0.026(4) -0.063(4) 0.032(4)
C16 0.143(5) 0.147(5) 0.170(6) 0.006(5) -0.066(4) 0.039(4)
C17 0.206(7) 0.156(6) 0.180(7) 0.010(5) -0.109(6) 0.039(5)
C18 0.218(8) 0.233(9) 0.210(9) -0.006(8) -0.098(7) 0.060(6)
C19 0.409(16) 0.231(10) 0.231(10) -0.043(8) -0.197(11) 0.122(10)
C20 0.084(2) 0.086(3) 0.085(3) 0.037(3) -0.007(2) 0.006(2)
C24 0.080(2) 0.097(3) 0.090(3) 0.045(3) -0.009(2) 0.006(2)
C25 0.070(2) 0.195(5) 0.108(3) 0.046(4) 0.004(2) 0.041(3)
C26 0.069(2) 0.129(3) 0.080(3) 0.040(3) 0.0036(18) 0.013(2)
C27 0.077(2) 0.099(3) 0.080(3) 0.038(3) -0.0030(19) 0.011(2)
C28 0.078(2) 0.096(3) 0.081(3) 0.034(3) -0.0035(19) 0.014(2)
C29 0.069(2) 0.096(3) 0.079(3) 0.037(2) 0.0078(18) 0.0109(19)
C30 0.070(2) 0.092(3) 0.076(2) 0.033(2) 0.0107(18) 0.0135(19)
C31 0.083(2) 0.101(3) 0.080(3) 0.017(2) 0.006(2) 0.026(2)
C32 0.083(2) 0.100(3) 0.088(3) 0.027(3) 0.007(2) 0.030(2)
C33 0.081(2) 0.090(3) 0.071(2) 0.028(2) 0.0110(19) 0.017(2)
C34 0.091(3) 0.094(3) 0.085(3) 0.025(3) 0.014(2) 0.027(2)
C35 0.081(2) 0.099(3) 0.091(3) 0.038(3) 0.012(2) 0.025(2)
C36 0.089(2) 0.115(3) 0.083(3) 0.033(3) 0.007(2) 0.021(2)
C37 0.129(4) 0.126(4) 0.085(3) 0.015(3) -0.016(3) 0.024(3)
C38 0.119(4) 0.151(5) 0.099(4) 0.040(4) -0.010(3) 0.017(3)
C39 0.157(5) 0.167(6) 0.137(5) 0.032(5) -0.037(4) 0.022(4)
C40 0.178(6) 0.195(7) 0.166(6) 0.037(5) -0.022(5) 0.054(6)
C41 0.233(9) 0.211(8) 0.168(7) -0.002(6) -0.071(7) 0.031(7)
C42 0.297(13) 0.212(10) 0.307(16) -0.005(9) -0.087(10) 0.098(10)
C43 0.292(12) 0.277(12) 0.246(12) 0.023(9) -0.128(10) 0.060(10)

loop_
_atom_type_symbol
_atom_type_description
_atom_type_scat_dispersion_real
_atom_type_scat_dispersion_imag
_atom_type_scat_source
C C 0.0033 0.0016 'International Tables Vol C Tables 4.2.6.8 and 6.1.1.4'
H H 0.0000 0.0000 'International Tables Vol C Tables 4.2.6.8 and 6.1.1.4'
F F 0.0171 0.0103 'International Tables Vol C Tables 4.2.6.8 and 6.1.1.4'
O O 0.0106 0.0060 'International Tables Vol C Tables 4.2.6.8 and 6.1.1.4'
S S 0.1246 0.1234 'International Tables Vol C Tables 4.2.6.8 and 6.1.1.4'

loop_
_geom_angle_atom_site_label_1
_geom_angle_atom_site_label_2
_geom_angle_atom_site_label_3
_geom_angle
C2 S1 C5 92.87(19)
C26 S2 C29 93.1(2)
F2 C21 F1 105.3(12)
F2 C21 C22 112.4(14)
F1 C21 C22 109.7(13)
F2 C21 C20 113.5(12)
F1 C21 C20 111.7(11)
C22 C21 C20 104.3(11)
F3 C22 F4 110.5(14)
F3 C22 C21 112.2(15)
F4 C22 C21 111.3(15)
F3 C22 C23 109.9(14)
F4 C22 C23 109.8(19)
C21 C22 C23 102.9(11)
F5 C23 F6 105.0(13)
F5 C23 C22 109.2(14)
F6 C23 C22 111.1(16)
F5 C23 C24 113.5(15)
F6 C23 C24 111.8(13)
C22 C23 C24 106.3(11)
F2B C21B F1B 105.1(16)
F2B C21B C20 113.2(17)
F1B C21B C20 113.7(15)
F2B C21B C22B 108.9(14)
F1B C21B C22B 108.7(17)
C20 C21B C22B 107.1(14)
F3B C22B F4B 106.9(16)
F3B C22B C21B 115(2)
F4B C22B C21B 107.8(16)
F3B C22B C23B 114.9(17)
F4B C22B C23B 110.9(19)
C21B C22B C23B 101.5(13)
F5B C23B F6B 105.3(14)
F5B C23B C24 115.1(17)
F6B C23B C24 111.4(16)
F5B C23B C22B 112.3(18)
F6B C23B C22B 108.5(17)
C24 C23B C22B 104.1(13)
C9 O1 C12 119.7(4)
C33 O2 C36 119.4(3)
C2 C1 H1A 109.5
C2 C1 H1B 109.5
H1A C1 H1B 109.5
C2 C1 H1C 109.5
H1A C1 H1C 109.5
H1B C1 H1C 109.5
C3 C2 C1 129.0(3)
C3 C2 S1 110.5(3)
C1 C2 S1 120.4(3)
C2 C3 C4 112.8(3)
C2 C3 C20 124.2(3)
C4 C3 C20 122.9(4)
C5 C4 C3 113.9(3)
C5 C4 H4 123.0
C3 C4 H4 123.0
C4 C5 C6 127.7(3)
C4 C5 S1 109.9(3)
C6 C5 S1 122.2(3)
C7 C6 C11 117.4(3)
C7 C6 C5 121.2(3)
C11 C6 C5 121.3(3)
C6 C7 C8 121.9(4)
C6 C7 H7 119.0
C8 C7 H7 119.0
C9 C8 C7 119.2(4)
C9 C8 H8 120.4
C7 C8 H8 120.4
C10 C9 C8 119.6(4)
C10 C9 O1 115.8(4)
C8 C9 O1 124.6(4)
C9 C10 C11 121.0(4)
C9 C10 H10 119.5
C11 C10 H10 119.5
C10 C11 C6 120.6(4)
C10 C11 H11 119.7
C6 C11 H11 119.7
O1 C12 C13 107.7(4)
O1 C12 H12A 110.2
C13 C12 H12A 110.2
O1 C12 H12B 110.2
C13 C12 H12B 110.2
H12A C12 H12B 108.5
C14 C13 C12 114.1(5)
C14 C13 H13A 108.7
C12 C13 H13A 108.7
C14 C13 H13B 108.7
C12 C13 H13B 108.7
H13A C13 H13B 107.6
C13 C14 C15 114.1(5)
C13 C14 H14A 108.7
C15 C14 H14A 108.7
C13 C14 H14B 108.7
C15 C14 H14B 108.7
H14A C14 H14B 107.6
C16 C15 C14 115.7(6)
C16 C15 H15A 108.4
C14 C15 H15A 108.4
C16 C15 H15B 108.4
C14 C15 H15B 108.4
H15A C15 H15B 107.4
C15 C16 C17 116.4(7)
C15 C16 H16A 108.2
C17 C16 H16A 108.2
C15 C16 H16B 108.2
C17 C16 H16B 108.2
H16A C16 H16B 107.3
C16 C17 C18 114.4(8)
C16 C17 H17A 108.7
C18 C17 H17A 108.7
C16 C17 H17B 108.7
C18 C17 H17B 108.7
H17A C17 H17B 107.6
C19 C18 C17 112.2(10)
C19 C18 H18A 109.2
C17 C18 H18A 109.2
C19 C18 H18B 109.2
C17 C18 H18B 109.2
H18A C18 H18B 107.9
C18 C19 H19A 109.5
C18 C19 H19B 109.5
H19A C19 H19B 109.5
C18 C19 H19C 109.5
H19A C19 H19C 109.5
H19B C19 H19C 109.5
C24 C20 C21B 109.7(7)
C24 C20 C3 131.7(5)
C21B C20 C3 118.4(7)
C24 C20 C21 111.0(6)
C3 C20 C21 117.2(6)
C20 C24 C27 130.7(4)
C20 C24 C23B 111.5(7)
C27 C24 C23B 117.6(7)
C20 C24 C23 108.3(7)
C27 C24 C23 120.9(7)
C26 C25 H25A 109.5
C26 C25 H25B 109.5
H25A C25 H25B 109.5
C26 C25 H25C 109.5
H25A C25 H25C 109.5
H25B C25 H25C 109.5
C27 C26 C25 130.2(4)
C27 C26 S2 111.0(3)
C25 C26 S2 118.7(3)
C26 C27 C28 111.1(4)
C26 C27 C24 125.8(4)
C28 C27 C24 122.9(4)
C29 C28 C27 115.1(4)
C29 C28 H28 122.5
C27 C28 H28 122.5
C28 C29 C30 129.4(4)
C28 C29 S2 109.6(3)
C30 C29 S2 121.0(3)
C31 C30 C35 116.4(4)
C31 C30 C29 121.4(4)
C35 C30 C29 122.1(4)
C30 C31 C32 122.0(4)
C30 C31 H31 119.0
C32 C31 H31 119.0
C33 C32 C31 120.0(4)
C33 C32 H32 120.0
C31 C32 H32 120.0
O2 C33 C32 125.5(4)
O2 C33 C34 115.3(4)
C32 C33 C34 119.2(4)
C35 C34 C33 120.2(4)
C35 C34 H34 119.9
C33 C34 H34 119.9
C34 C35 C30 122.2(4)
C34 C35 H35 118.9
C30 C35 H35 118.9
O2 C36 C37 107.2(4)
O2 C36 H36A 110.3
C37 C36 H36A 110.3
O2 C36 H36B 110.3
C37 C36 H36B 110.3
H36A C36 H36B 108.5
C38 C37 C36 115.6(4)
C38 C37 H37A 108.4
C36 C37 H37A 108.4
C38 C37 H37B 108.4
C36 C37 H37B 108.4
H37A C37 H37B 107.4
C37 C38 C39 111.1(5)
C37 C38 H38A 109.4
C39 C38 H38A 109.4
C37 C38 H38B 109.4
C39 C38 H38B 109.4
H38A C38 H38B 108.0
C40 C39 C38 119.2(6)
C40 C39 H39A 107.5
C38 C39 H39A 107.5
C40 C39 H39B 107.5
C38 C39 H39B 107.5
H39A C39 H39B 107.0
C39 C40 C41 117.7(7)
C39 C40 H40A 107.9
C41 C40 H40A 107.9
C39 C40 H40B 107.9
C41 C40 H40B 107.9
H40A C40 H40B 107.2
C42 C41 C40 118.7(9)
C42 C41 H41A 107.6
C40 C41 H41A 107.6
C42 C41 H41B 107.6
C40 C41 H41B 107.6
H41A C41 H41B 107.1
C41 C42 C43 117.7(10)
C41 C42 H42A 107.9
C43 C42 H42A 107.9
C41 C42 H42B 107.9
C43 C42 H42B 107.9
H42A C42 H42B 107.2
C42 C43 H43A 109.5
C42 C43 H43B 109.5
H43A C43 H43B 109.5
C42 C43 H43C 109.5
H43A C43 H43C 109.5
H43B C43 H43C 109.5

loop_
_geom_bond_atom_site_label_1
_geom_bond_atom_site_label_2
_geom_bond_distance
S1 C2 1.708(4)
S1 C5 1.714(4)
S2 C26 1.701(5)
S2 C29 1.717(4)
F1 C21 1.341(13)
F2 C21 1.319(15)
F3 C22 1.32(2)
F4 C22 1.34(2)
F5 C23 1.308(17)
F6 C23 1.342(15)
C21 C22 1.506(13)
C21 C20 1.539(16)
C22 C23 1.530(13)
C23 C24 1.534(16)
F1B C21B 1.334(15)
F2B C21B 1.333(15)
F3B C22B 1.31(2)
F4B C22B 1.35(2)
F5B C23B 1.305(19)
F6B C23B 1.345(16)
C21B C20 1.44(2)
C21B C22B 1.518(14)
C22B C23B 1.527(15)
C23B C24 1.45(2)
O1 C9 1.366(4)
O1 C12 1.406(5)
O2 C33 1.362(5)
O2 C36 1.413(5)
C1 C2 1.499(5)
C1 H1A 0.9600
C1 H1B 0.9600
C1 H1C 0.9600
C2 C3 1.356(5)
C3 C4 1.407(5)
C3 C20 1.457(5)
C4 C5 1.351(5)
C4 H4 0.9300
C5 C6 1.466(5)
C6 C7 1.368(5)
C6 C11 1.372(5)
C7 C8 1.378(5)
C7 H7 0.9300
C8 C9 1.358(6)
C8 H8 0.9300
C9 C10 1.351(5)
C10 C11 1.370(5)
C10 H10 0.9300
C11 H11 0.9300
C12 C13 1.498(6)
C12 H12A 0.9700
C12 H12B 0.9700
C13 C14 1.468(6)
C13 H13A 0.9700
C13 H13B 0.9700
C14 C15 1.512(7)
C14 H14A 0.9700
C14 H14B 0.9700
C15 C16 1.458(7)
C15 H15A 0.9700
C15 H15B 0.9700
C16 C17 1.477(8)
C16 H16A 0.9700
C16 H16B 0.9700
C17 C18 1.487(10)
C17 H17A 0.9700
C17 H17B 0.9700
C18 C19 1.435(10)
C18 H18A 0.9700
C18 H18B 0.9700
C19 H19A 0.9600
C19 H19B 0.9600
C19 H19C 0.9600
C20 C24 1.334(6)
C24 C27 1.449(6)
C25 C26 1.497(5)
C25 H25A 0.9600
C25 H25B 0.9600
C25 H25C 0.9600
C26 C27 1.373(6)
C27 C28 1.417(5)
C28 C29 1.342(5)
C28 H28 0.9300
C29 C30 1.454(5)
C30 C31 1.371(5)
C30 C35 1.383(5)
C31 C32 1.375(5)
C31 H31 0.9300
C32 C33 1.363(5)
C32 H32 0.9300
C33 C34 1.368(5)
C34 C35 1.360(5)
C34 H34 0.9300
C35 H35 0.9300
C36 C37 1.489(6)
C36 H36A 0.9700
C36 H36B 0.9700
C37 C38 1.463(6)
C37 H37A 0.9700
C37 H37B 0.9700
C38 C39 1.538(7)
C38 H38A 0.9700
C38 H38B 0.9700
C39 C40 1.370(7)
C39 H39A 0.9700
C39 H39B 0.9700
C40 C41 1.507(10)
C40 H40A 0.9700
C40 H40B 0.9700
C41 C42 1.367(10)
C41 H41A 0.9700
C41 H41B 0.9700
C42 C43 1.373(10)
C42 H42A 0.9700
C42 H42B 0.9700
C43 H43A 0.9600
C43 H43B 0.9600
C43 H43C 0.9600

loop_
_geom_torsion_atom_site_label_1
_geom_torsion_atom_site_label_2
_geom_torsion_atom_site_label_3
_geom_torsion_atom_site_label_4
_geom_torsion
F2 C21 C22 F3 144.9(15)
F1 C21 C22 F3 28.0(17)
C20 C21 C22 F3 -91.7(12)
F2 C21 C22 F4 20(2)
F1 C21 C22 F4 -96(2)
C20 C21 C22 F4 143.9(16)
F2 C21 C22 C23 -97.1(19)
F1 C21 C22 C23 146.0(17)
C20 C21 C22 C23 26.3(19)
F3 C22 C23 F5 -26(2)
F4 C22 C23 F5 96(2)
C21 C22 C23 F5 -145.7(19)
F3 C22 C23 F6 -141.4(17)
F4 C22 C23 F6 -20(2)
C21 C22 C23 F6 99(2)
F3 C22 C23 C24 96.7(13)
F4 C22 C23 C24 -141.6(15)
C21 C22 C23 C24 -23(2)
F2B C21B C22B F3B 92(2)
F1B C21B C22B F3B -22(3)
C20 C21B C22B F3B -144.9(18)
F2B C21B C22B F4B -27(3)
F1B C21B C22B F4B -141(2)
C20 C21B C22B F4B 96.2(19)
F2B C21B C22B C23B -143(2)
F1B C21B C22B C23B 103(2)
C20 C21B C22B C23B -20(2)
F3B C22B C23B F5B 23(3)
F4B C22B C23B F5B 144(2)
C21B C22B C23B F5B -101(2)
F3B C22B C23B F6B -93(3)
F4B C22B C23B F6B 28(2)
C21B C22B C23B F6B 143(2)
F3B C22B C23B C24 148.2(18)
F4B C22B C23B C24 -90.5(18)
C21B C22B C23B C24 24(2)
C5 S1 C2 C3 -0.4(3)
C5 S1 C2 C1 177.1(3)
C1 C2 C3 C4 -176.5(4)
S1 C2 C3 C4 0.8(4)
C1 C2 C3 C20 -0.4(7)
S1 C2 C3 C20 176.9(3)
C2 C3 C4 C5 -1.0(5)
C20 C3 C4 C5 -177.1(4)
C3 C4 C5 C6 175.4(3)
C3 C4 C5 S1 0.6(4)
C2 S1 C5 C4 -0.1(3)
C2 S1 C5 C6 -175.2(3)
C4 C5 C6 C7 26.5(6)
S1 C5 C6 C7 -159.3(3)
C4 C5 C6 C11 -149.8(4)
S1 C5 C6 C11 24.5(5)
C11 C6 C7 C8 2.4(6)
C5 C6 C7 C8 -174.0(4)
C6 C7 C8 C9 0.0(7)
C7 C8 C9 C10 -2.1(6)
C7 C8 C9 O1 178.4(4)
C12 O1 C9 C10 176.1(4)
C12 O1 C9 C8 -4.4(6)
C8 C9 C10 C11 1.7(7)
O1 C9 C10 C11 -178.7(4)
C9 C10 C11 C6 0.8(7)
C7 C6 C11 C10 -2.8(6)
C5 C6 C11 C10 173.6(4)
C9 O1 C12 C13 -177.7(4)
O1 C12 C13 C14 178.2(4)
C12 C13 C14 C15 -178.7(5)
C13 C14 C15 C16 178.8(5)
C14 C15 C16 C17 -178.3(6)
C15 C16 C17 C18 -177.4(7)
C16 C17 C18 C19 -179.9(8)
F2B C21B C20 C24 129.2(14)
F1B C21B C20 C24 -110.9(16)
C22B C21B C20 C24 9.1(18)
F2B C21B C20 C3 -55.7(17)
F1B C21B C20 C3 64.1(18)
C22B C21B C20 C3 -175.8(12)
C2 C3 C20 C24 50.8(6)
C4 C3 C20 C24 -133.5(5)
C2 C3 C20 C21B -122.9(10)
C4 C3 C20 C21B 52.8(11)
C2 C3 C20 C21 -131.8(7)
C4 C3 C20 C21 43.9(8)
F2 C21 C20 C24 100.7(10)
F1 C21 C20 C24 -140.4(10)
C22 C21 C20 C24 -22.1(14)
F2 C21 C20 C3 -77.2(12)
F1 C21 C20 C3 41.7(13)
C22 C21 C20 C3 160.1(11)
C21B C20 C24 C27 -177.8(9)
C3 C20 C24 C27 8.0(7)
C21 C20 C24 C27 -169.5(7)
C21B C20 C24 C23B 7.4(13)
C3 C20 C24 C23B -166.8(10)
C3 C20 C24 C23 -175.3(8)
C21 C20 C24 C23 7.2(10)
F5B C23B C24 C20 102.9(13)
F6B C23B C24 C20 -137.3(12)
C22B C23B C24 C20 -20.5(17)
F5B C23B C24 C27 -72.7(16)
F6B C23B C24 C27 47.2(18)
C22B C23B C24 C27 164.0(12)
F5 C23 C24 C20 130.2(14)
F6 C23 C24 C20 -111.3(13)
C22 C23 C24 C20 10.1(16)
F5 C23 C24 C27 -52.8(17)
F6 C23 C24 C27 65.8(16)
C22 C23 C24 C27 -172.8(12)
C29 S2 C26 C27 -0.7(3)
C29 S2 C26 C25 176.6(4)
C25 C26 C27 C28 -175.6(4)
S2 C26 C27 C28 1.3(4)
C25 C26 C27 C24 0.7(7)
S2 C26 C27 C24 177.6(3)
C20 C24 C27 C26 35.9(7)
C23B C24 C27 C26 -149.5(10)
C23 C24 C27 C26 -140.4(9)
C20 C24 C27 C28 -148.2(4)
C23B C24 C27 C28 26.3(11)
C23 C24 C27 C28 35.5(10)
C26 C27 C28 C29 -1.4(5)
C24 C27 C28 C29 -177.9(3)
C27 C28 C29 C30 178.4(3)
C27 C28 C29 S2 0.9(4)
C26 S2 C29 C28 -0.1(3)
C26 S2 C29 C30 -177.9(3)
C28 C29 C30 C31 5.7(6)
S2 C29 C30 C31 -176.9(3)
C28 C29 C30 C35 -173.3(4)
S2 C29 C30 C35 4.1(5)
C35 C30 C31 C32 0.9(6)
C29 C30 C31 C32 -178.1(4)
C30 C31 C32 C33 0.0(6)
C36 O2 C33 C32 2.2(6)
C36 O2 C33 C34 -176.5(4)
C31 C32 C33 O2 -179.6(4)
C31 C32 C33 C34 -0.9(6)
O2 C33 C34 C35 179.5(3)
C32 C33 C34 C35 0.7(6)
C33 C34 C35 C30 0.4(6)
C31 C30 C35 C34 -1.1(6)
C29 C30 C35 C34 177.9(4)
C33 O2 C36 C37 172.8(3)
O2 C36 C37 C38 178.1(4)
C36 C37 C38 C39 177.8(5)
C37 C38 C39 C40 179.3(7)
C38 C39 C40 C41 176.7(7)
C39 C40 C41 C42 -171.6(11)
C40 C41 C42 C43 170.6(11)
